data_7110737
loop_
_publ_author_name
'Davies, John E.'
'Mays, Martin J.'
'Raithby, Paul R.'
'Woods, Anthony D.'

_publ_section_title
;
 Reactivity of acryloyl chloride towards the anion
 [Cp2(CO)4Mo2(\m-PPhH)]&#x2212;; synthesis of an unusual phosphaalkene
;
_journal_issue 24
_journal_name_full 'Chemical Communications'
_journal_page_first 2455
_journal_paper_doi 10.1039/a907915g
_journal_year 1999
_chemical_formula_sum 'C22 H19 Mo2 O4 P'
_chemical_formula_weight 570.22
_chemical_name_systematic
; 
 ? 
;
_space_group_IT_number 14
_symmetry_cell_setting monoclinic
_symmetry_space_group_name_Hall '-P 2yn'
_symmetry_space_group_name_H-M 'P 1 21/n 1'
_atom_sites_solution_hydrogens geom
_atom_sites_solution_primary direct
_atom_sites_solution_secondary difmap
_audit_creation_method SHELXL-97
_cell_angle_alpha 90.00
_cell_angle_beta 92.97(3)
_cell_angle_gamma 90.00
_cell_formula_units_Z 4
_cell_length_a 8.278(3)
_cell_length_b 14.908(6)
_cell_length_c 16.694(6)
_cell_measurement_temperature 180(2)
_cell_volume 2057.4(13)
_computing_cell_refinement 'Rigaku control software'
_computing_data_collection 'Rigaku control software'
_computing_data_reduction Texsan
_computing_structure_refinement 'SHELXL-97 (Sheldrick, 1997)'
_computing_structure_solution 'SHELXS-97 (Sheldrick, 1990)'
_diffrn_ambient_temperature 180(2)
_diffrn_measured_fraction_theta_full 0.998
_diffrn_measured_fraction_theta_max 0.998
_diffrn_measurement_device_type 'Rigaku AFC7R '
_diffrn_measurement_method 'omega/2 theta '
_diffrn_radiation_monochromator graphite
_diffrn_radiation_source 'fine-focus sealed tube'
_diffrn_radiation_type MoK\a
_diffrn_radiation_wavelength 0.71069
_diffrn_reflns_av_R_equivalents 0.0590
_diffrn_reflns_av_sigmaI/netI 0.0638
_diffrn_reflns_limit_h_max 9
_diffrn_reflns_limit_h_min 0
_diffrn_reflns_limit_k_max 17
_diffrn_reflns_limit_k_min -5
_diffrn_reflns_limit_l_max 19
_diffrn_reflns_limit_l_min -19
_diffrn_reflns_number 5467
_diffrn_reflns_theta_full 25.03
_diffrn_reflns_theta_max 25.03
_diffrn_reflns_theta_min 2.69
_exptl_absorpt_coefficient_mu 1.323
_exptl_absorpt_correction_T_max 0.998
_exptl_absorpt_correction_T_min 0.551
_exptl_absorpt_correction_type 'Psi scans'
_exptl_crystal_colour Red
_exptl_crystal_density_diffrn 1.841
_exptl_crystal_density_method 'not measured'
_exptl_crystal_description Plate
_exptl_crystal_F_000 1128
_exptl_crystal_size_max 0.2
_exptl_crystal_size_mid 0.15
_exptl_crystal_size_min 0.1
_refine_diff_density_max 1.753
_refine_diff_density_min -2.112
_refine_diff_density_rms 0.202
_refine_ls_extinction_method none
_refine_ls_goodness_of_fit_ref 1.024
_refine_ls_hydrogen_treatment mixed
_refine_ls_matrix_type full
_refine_ls_number_parameters 262
_refine_ls_number_reflns 3631
_refine_ls_number_restraints 0
_refine_ls_restrained_S_all 1.024
_refine_ls_R_factor_all 0.0676
_refine_ls_R_factor_gt 0.0538
_refine_ls_shift/su_max 0.001
_refine_ls_shift/su_mean 0.000
_refine_ls_structure_factor_coef Fsqd
_refine_ls_weighting_details 'calc w=1/[\s^2^(Fo^2^)+(0.1163P)^2^+0.0000P] where P=(Fo^2^+2Fc^2^)/3'
_refine_ls_weighting_scheme calc
_refine_ls_wR_factor_gt 0.1540
_refine_ls_wR_factor_ref 0.1655
_reflns_number_gt 2960
_reflns_number_total 3631
_reflns_threshold_expression >2sigma(I)
_cod_data_source_file 907915gsup1.cif
_cod_data_source_block mm9904
_cod_depositor_comments
;
The following automatic conversions were performed:

'_symmetry_cell_setting' value 'Monoclinic' changed to 'monoclinic'
according to /home/saulius/struct/CIF-dictionaries/cif_core.dic
dictionary named 'cif_core.dic' version 2.4.2 from 2011-04-26.

Automatic conversion script
Id: cif_fix_values 1891 2012-01-12 08:04:46Z andrius 
;
_cod_original_sg_symbol_H-M P2(1)/n
_cod_database_code 7110737

loop_
_symmetry_equiv_pos_as_xyz
'x, y, z'
'-x+1/2, y+1/2, -z+1/2'
'-x, -y, -z'
'x-1/2, -y-1/2, z-1/2'

loop_
_atom_site_label
_atom_site_type_symbol
_atom_site_fract_x
_atom_site_fract_y
_atom_site_fract_z
_atom_site_U_iso_or_equiv
_atom_site_adp_type
_atom_site_occupancy
_atom_site_symmetry_multiplicity
_atom_site_calc_flag
_atom_site_refinement_flags
Mo1 Mo 1.06075(6) 0.14903(4) 0.79629(3) 0.0177(2) Uani 1 1 d .
Mo2 Mo 0.96775(7) 0.28177(4) 0.64727(3) 0.0199(2) Uani 1 1 d .
P1 P 1.03861(19) 0.12941(12) 0.65133(10) 0.0188(4) Uani 1 1 d .
C21 C 1.2259(8) 0.0942(5) 0.6943(4) 0.0253(16) Uani 1 1 d .
H21A H 1.2355 0.0274 0.6956 0.030 Uiso 1 1 calc R
C22 C 1.3822(8) 0.1388(6) 0.6726(5) 0.0340(19) Uani 1 1 d .
H22A H 1.4302 0.1050 0.6294 0.051 Uiso 1 1 calc R
H22B H 1.4578 0.1401 0.7197 0.051 Uiso 1 1 calc R
H22C H 1.3598 0.2003 0.6545 0.051 Uiso 1 1 calc R
C1 C 0.9307(8) 0.0295(5) 0.6157(4) 0.0218(14) Uani 1 1 d .
C2 C 0.7608(8) 0.0322(5) 0.6044(4) 0.0256(15) Uani 1 1 d .
H2A H 0.7037 0.0852 0.6171 0.031 Uiso 1 1 calc R
C3 C 0.6777(11) -0.0410(6) 0.5750(5) 0.041(2) Uani 1 1 d .
H3A H 0.5631 -0.0387 0.5680 0.049 Uiso 1 1 calc R
C4 C 0.7576(12) -0.1173(6) 0.5556(5) 0.045(2) Uani 1 1 d .
H4A H 0.6988 -0.1676 0.5348 0.054 Uiso 1 1 calc R
C5 C 0.9234(12) -0.1216(6) 0.5663(5) 0.039(2) Uani 1 1 d .
H5A H 0.9784 -0.1754 0.5541 0.047 Uiso 1 1 calc R
C6 C 1.0106(9) -0.0476(5) 0.5947(4) 0.0283(16) Uani 1 1 d .
H6A H 1.1254 -0.0501 0.5997 0.034 Uiso 1 1 calc R
C7 C 0.7961(9) 0.2469(5) 0.5711(5) 0.0292(16) Uani 1 1 d .
O7 O 0.6887(8) 0.2307(4) 0.5253(4) 0.0535(18) Uani 1 1 d .
C8 C 0.7752(9) 0.2934(5) 0.7125(4) 0.0296(17) Uani 1 1 d .
O8 O 0.6584(6) 0.3024(4) 0.7452(3) 0.0410(14) Uani 1 1 d .
C9 C 1.0842(9) 0.2770(5) 0.8184(4) 0.0258(16) Uani 1 1 d .
O9 O 1.1039(7) 0.3483(4) 0.8472(3) 0.0352(13) Uani 1 1 d .
C10 C 1.2894(9) 0.1538(5) 0.8330(4) 0.0264(16) Uani 1 1 d .
O10 O 1.4210(6) 0.1583(4) 0.8577(4) 0.0436(15) Uani 1 1 d .
C11 C 1.2076(10) 0.3384(6) 0.5922(5) 0.038(2) Uani 1 1 d .
H11A H 1.2877 0.3002 0.5719 0.046 Uiso 1 1 calc R
C12 C 1.0718(11) 0.3727(6) 0.5483(5) 0.0366(19) Uani 1 1 d .
H12A H 1.0437 0.3618 0.4933 0.044 Uiso 1 1 calc R
C13 C 0.9838(11) 0.4269(5) 0.6012(5) 0.0360(18) Uani 1 1 d .
H13A H 0.8863 0.4584 0.5877 0.043 Uiso 1 1 calc R
C14 C 1.0653(10) 0.4257(5) 0.6759(5) 0.0355(18) Uani 1 1 d .
H14A H 1.0333 0.4567 0.7222 0.043 Uiso 1 1 calc R
C15 C 1.2041(10) 0.3707(5) 0.6720(5) 0.0322(18) Uani 1 1 d .
H15A H 1.2806 0.3578 0.7148 0.039 Uiso 1 1 calc R
C16 C 0.8268(9) 0.1422(6) 0.8693(5) 0.0318(18) Uani 1 1 d .
H16A H 0.7601 0.1933 0.8754 0.038 Uiso 1 1 calc R
C17 C 0.9606(9) 0.1184(6) 0.9194(4) 0.0291(16) Uani 1 1 d .
H17A H 1.0023 0.1511 0.9647 0.035 Uiso 1 1 calc R
C18 C 1.0235(9) 0.0360(5) 0.8902(4) 0.0321(18) Uani 1 1 d .
H18A H 1.1137 0.0040 0.9131 0.039 Uiso 1 1 calc R
C19 C 0.9281(10) 0.0104(6) 0.8212(5) 0.040(2) Uani 1 1 d .
H19A H 0.9422 -0.0417 0.7896 0.048 Uiso 1 1 calc R
C20 C 0.8081(9) 0.0768(6) 0.8080(4) 0.0343(19) Uani 1 1 d .
H20A H 0.7280 0.0774 0.7652 0.041 Uiso 1 1 calc R

loop_
_atom_site_aniso_label
_atom_site_aniso_U_11
_atom_site_aniso_U_22
_atom_site_aniso_U_33
_atom_site_aniso_U_23
_atom_site_aniso_U_13
_atom_site_aniso_U_12
Mo1 0.0106(3) 0.0242(4) 0.0185(3) -0.0005(2) 0.0008(2) -0.0003(2)
Mo2 0.0195(3) 0.0195(4) 0.0207(3) 0.0000(2) 0.0011(2) -0.0007(2)
P1 0.0123(8) 0.0234(9) 0.0207(8) -0.0028(7) 0.0004(6) 0.0023(7)
C21 0.013(3) 0.036(4) 0.027(4) -0.005(3) 0.002(3) 0.010(3)
C22 0.012(3) 0.059(6) 0.031(4) 0.002(4) 0.003(3) 0.007(3)
C1 0.020(3) 0.029(4) 0.016(3) -0.003(3) 0.000(3) -0.005(3)
C2 0.025(4) 0.027(4) 0.025(3) 0.003(3) -0.002(3) 0.000(3)
C3 0.038(5) 0.042(5) 0.041(5) 0.007(4) -0.009(4) -0.018(4)
C4 0.071(6) 0.028(5) 0.035(5) 0.002(4) -0.010(4) -0.018(5)
C5 0.066(6) 0.022(4) 0.029(4) -0.005(3) 0.007(4) -0.002(4)
C6 0.035(4) 0.024(4) 0.026(4) -0.005(3) 0.003(3) 0.006(3)
C7 0.036(4) 0.017(4) 0.034(4) 0.008(3) -0.003(3) 0.009(3)
O7 0.054(4) 0.048(4) 0.055(4) 0.007(3) -0.033(3) 0.001(3)
C8 0.025(4) 0.034(4) 0.029(4) -0.007(3) -0.004(3) 0.005(3)
O8 0.028(3) 0.046(4) 0.051(4) 0.002(3) 0.018(3) 0.008(3)
C9 0.023(4) 0.034(4) 0.020(3) 0.003(3) 0.001(3) -0.001(3)
O9 0.046(3) 0.029(3) 0.030(3) -0.007(2) 0.004(2) -0.006(3)
C10 0.029(4) 0.024(4) 0.026(4) 0.003(3) 0.001(3) 0.003(3)
O10 0.017(3) 0.069(4) 0.043(3) 0.001(3) -0.011(2) 0.000(3)
C11 0.039(5) 0.037(5) 0.041(5) -0.004(4) 0.018(4) -0.013(4)
C12 0.055(5) 0.031(4) 0.025(4) 0.005(3) 0.008(4) -0.010(4)
C13 0.049(5) 0.021(4) 0.038(4) 0.005(3) 0.003(4) -0.009(4)
C14 0.050(5) 0.027(4) 0.031(4) 0.000(3) 0.011(4) -0.009(4)
C15 0.038(4) 0.024(4) 0.035(4) 0.004(3) 0.004(3) -0.019(3)
C16 0.018(4) 0.043(5) 0.035(4) 0.006(3) 0.017(3) 0.003(3)
C17 0.027(4) 0.037(4) 0.024(4) 0.001(3) 0.008(3) -0.011(3)
C18 0.028(4) 0.038(5) 0.031(4) 0.015(3) 0.008(3) 0.005(3)
C19 0.042(5) 0.032(5) 0.049(5) -0.006(4) 0.028(4) -0.010(4)
C20 0.021(4) 0.051(5) 0.031(4) 0.012(4) 0.002(3) -0.012(4)

loop_
_atom_type_symbol
_atom_type_description
_atom_type_scat_dispersion_real
_atom_type_scat_dispersion_imag
_atom_type_scat_source
C C 0.0033 0.0016 'International Tables Vol C Tables 4.2.6.8 and 6.1.1.4'
H H 0.0000 0.0000 'International Tables Vol C Tables 4.2.6.8 and 6.1.1.4'
O O 0.0106 0.0060 'International Tables Vol C Tables 4.2.6.8 and 6.1.1.4'
P P 0.1023 0.0942 'International Tables Vol C Tables 4.2.6.8 and 6.1.1.4'
Mo Mo -1.6832 0.6857 'International Tables Vol C Tables 4.2.6.8 and 6.1.1.4'

loop_
_geom_angle_atom_site_label_1
_geom_angle_atom_site_label_2
_geom_angle_atom_site_label_3
_geom_angle
C9 Mo1 C10 79.6(3)
C9 Mo1 C17 93.6(3)
C10 Mo1 C17 96.6(3)
C9 Mo1 C18 126.5(3)
C10 Mo1 C18 88.6(3)
C17 Mo1 C18 35.9(3)
C9 Mo1 C16 91.2(3)
C10 Mo1 C16 130.5(3)
C17 Mo1 C16 35.0(3)
C18 Mo1 C16 58.5(3)
C9 Mo1 C20 120.6(3)
C10 Mo1 C20 146.4(3)
C17 Mo1 C20 58.4(3)
C18 Mo1 C20 57.9(3)
C16 Mo1 C20 35.0(3)
C9 Mo1 C21 114.5(3)
C10 Mo1 C21 69.8(3)
C17 Mo1 C21 144.8(3)
C18 Mo1 C21 109.5(3)
C16 Mo1 C21 151.3(3)
C20 Mo1 C21 116.4(3)
C9 Mo1 C19 148.9(3)
C10 Mo1 C19 115.0(3)
C17 Mo1 C19 58.8(3)
C18 Mo1 C19 34.9(3)
C16 Mo1 C19 58.1(3)
C20 Mo1 C19 34.5(3)
C21 Mo1 C19 96.5(3)
C9 Mo1 P1 107.9(2)
C10 Mo1 P1 109.7(2)
C17 Mo1 P1 148.38(19)
C18 Mo1 P1 125.1(2)
C16 Mo1 P1 119.3(2)
C20 Mo1 P1 90.35(19)
C21 Mo1 P1 42.69(16)
C19 Mo1 P1 93.3(2)
C9 Mo1 Mo2 64.2(2)
C10 Mo1 Mo2 113.9(2)
C17 Mo1 Mo2 136.4(2)
C18 Mo1 Mo2 157.31(19)
C16 Mo1 Mo2 104.8(2)
C20 Mo1 Mo2 99.52(19)
C21 Mo1 Mo2 77.46(18)
C19 Mo1 Mo2 124.7(2)
P1 Mo1 Mo2 46.19(5)
C7 Mo2 C8 78.4(3)
C7 Mo2 C13 95.0(3)
C8 Mo2 C13 99.4(3)
C7 Mo2 C14 128.2(3)
C8 Mo2 C14 95.0(3)
C13 Mo2 C14 34.8(3)
C7 Mo2 C12 88.6(3)
C8 Mo2 C12 132.3(3)
C13 Mo2 C12 35.8(3)
C14 Mo2 C12 58.3(3)
C7 Mo2 P1 86.1(2)
C8 Mo2 P1 106.0(2)
C13 Mo2 P1 154.3(2)
C14 Mo2 P1 143.2(2)
C12 Mo2 P1 118.8(2)
C7 Mo2 C15 146.6(3)
C8 Mo2 C15 122.2(3)
C13 Mo2 C15 58.3(3)
C14 Mo2 C15 34.9(3)
C12 Mo2 C15 58.0(3)
P1 Mo2 C15 109.4(2)
C7 Mo2 C11 116.2(3)
C8 Mo2 C11 152.8(3)
C13 Mo2 C11 58.4(3)
C14 Mo2 C11 57.8(3)
C12 Mo2 C11 34.6(3)
P1 Mo2 C11 98.1(2)
C15 Mo2 C11 34.6(3)
C7 Mo2 Mo1 118.6(2)
C8 Mo2 Mo1 78.3(2)
C13 Mo2 Mo1 144.6(2)
C14 Mo2 Mo1 109.8(2)
C12 Mo2 Mo1 144.7(2)
P1 Mo2 Mo1 48.50(5)
C15 Mo2 Mo1 92.7(2)
C11 Mo2 Mo1 110.0(2)
C21 P1 C1 107.3(4)
C21 P1 Mo2 121.0(3)
C1 P1 Mo2 131.7(2)
C21 P1 Mo1 67.1(2)
C1 P1 Mo1 115.7(2)
Mo2 P1 Mo1 85.31(6)
C22 C21 P1 121.2(6)
C22 C21 Mo1 123.3(5)
P1 C21 Mo1 70.3(2)
C6 C1 C2 118.6(7)
C6 C1 P1 122.0(5)
C2 C1 P1 119.3(5)
C3 C2 C1 120.3(7)
C4 C3 C2 120.7(8)
C3 C4 C5 120.1(8)
C4 C5 C6 120.3(8)
C1 C6 C5 120.0(7)
O7 C7 Mo2 176.1(7)
O8 C8 Mo2 175.1(7)
O9 C9 Mo1 166.6(6)
O10 C10 Mo1 176.8(7)
C12 C11 C15 108.1(8)
C12 C11 Mo2 70.8(4)
C15 C11 Mo2 72.5(4)
C11 C12 C13 107.7(7)
C11 C12 Mo2 74.6(4)
C13 C12 Mo2 70.8(4)
C14 C13 C12 108.0(8)
C14 C13 Mo2 73.8(5)
C12 C13 Mo2 73.4(4)
C13 C14 C15 108.9(7)
C13 C14 Mo2 71.4(5)
C15 C14 Mo2 74.4(4)
C14 C15 C11 107.2(7)
C14 C15 Mo2 70.7(4)
C11 C15 Mo2 72.8(4)
C17 C16 C20 108.1(7)
C17 C16 Mo1 70.8(4)
C20 C16 Mo1 73.6(4)
C16 C17 C18 107.8(7)
C16 C17 Mo1 74.1(4)
C18 C17 Mo1 73.2(4)
C19 C18 C17 108.2(7)
C19 C18 Mo1 74.7(4)
C17 C18 Mo1 70.8(4)
C20 C19 C18 107.3(7)
C20 C19 Mo1 72.1(5)
C18 C19 Mo1 70.5(4)
C19 C20 C16 108.7(7)
C19 C20 Mo1 73.4(4)
C16 C20 Mo1 71.5(4)

loop_
_geom_bond_atom_site_label_1
_geom_bond_atom_site_label_2
_geom_bond_distance
Mo1 C9 1.951(8)
Mo1 C10 1.960(8)
Mo1 C17 2.301(7)
Mo1 C18 2.332(7)
Mo1 C16 2.343(7)
Mo1 C20 2.370(7)
Mo1 C21 2.382(7)
Mo1 C19 2.386(8)
Mo1 P1 2.435(2)
Mo1 Mo2 3.2403(12)
Mo2 C7 1.928(8)
Mo2 C8 1.984(8)
Mo2 C13 2.302(8)
Mo2 C14 2.333(8)
Mo2 C12 2.336(8)
Mo2 P1 2.346(2)
Mo2 C15 2.381(7)
Mo2 C11 2.385(8)
P1 C21 1.754(7)
P1 C1 1.821(7)
C21 C22 1.516(10)
C1 C6 1.381(10)
C1 C2 1.410(9)
C2 C3 1.368(11)
C3 C4 1.363(13)
C4 C5 1.376(14)
C5 C6 1.388(11)
C7 O7 1.167(9)
C8 O8 1.143(9)
C9 O9 1.174(9)
C10 O10 1.146(9)
C11 C12 1.406(12)
C11 C15 1.418(11)
C12 C13 1.425(12)
C13 C14 1.387(11)
C14 C15 1.416(12)
C16 C17 1.398(11)
C16 C20 1.416(12)
C17 C18 1.429(11)
C18 C19 1.415(12)
C19 C20 1.411(12)
